data_7042348
loop_
_publ_author_name
'Solomatina, Anastasia I.'
'Aleksandrova, Irina O.'
'Karttunen, Antti J.'
'Tunik, Sergey P.'
'Koshevoy, Igor O.'

_publ_section_title
;
 Dibenzothiophene-platinated complexes: probing the effect of ancillary
 ligands on the photophysical performance.
;
_journal_issue 12
_journal_name_full 'Dalton transactions (Cambridge, England : 2003)'
_journal_page_first 3895
_journal_page_last 3905
_journal_paper_doi 10.1039/c7dt00349h
_journal_volume 46
_journal_year 2017
_chemical_formula_moiety 'C19 H16 Cl N O Pt S2'
_chemical_formula_sum 'C19 H16 Cl N O Pt S2'
_chemical_formula_weight 568.99
_space_group_crystal_system monoclinic
_space_group_IT_number 14
_space_group_name_Hall '-P 2ybc'
_space_group_name_H-M_alt 'P 1 21/c 1'
_symmetry_space_group_name_Hall '-P 2ybc'
_symmetry_space_group_name_H-M 'P 1 21/c 1'
_atom_sites_solution_hydrogens geom
_audit_creation_method SHELXL-2014/7
_audit_update_record
;
2017-01-27 deposited with the CCDC.
2017-02-22 downloaded from the CCDC.
;
_cell_angle_alpha 90
_cell_angle_beta 110.2640(10)
_cell_angle_gamma 90
_cell_formula_units_Z 4
_cell_length_a 14.1551(3)
_cell_length_b 12.8383(3)
_cell_length_c 10.3284(2)
_cell_measurement_reflns_used 9323
_cell_measurement_temperature 150(2)
_cell_measurement_theta_max 35.10
_cell_measurement_theta_min 2.21
_cell_volume 1760.78(7)
_computing_cell_refinement 'SAINT (Bruker AXS, 2009)'
_computing_data_collection 'APEX2 (Bruker AXS, 2010)'
_computing_data_reduction 'SAINT (Bruker AXS, 2009)'
_computing_molecular_graphics 'Diamond v.4.03 (Brandenburg, 2014)'
_computing_publication_material 'SHELXL-2014 (Sheldrick, 2014)'
_computing_structure_refinement 'SHELXL-2014/7 (Sheldrick, 2014)'
_computing_structure_solution 'SHELXS-2014 (Sheldrick, 2014)'
_diffrn_ambient_temperature 150(2)
_diffrn_detector_area_resol_mean 16
_diffrn_measured_fraction_theta_full 0.998
_diffrn_measured_fraction_theta_max 0.998
_diffrn_measurement_device '62mm x 62mm CCD camera on \k-goniostat'
_diffrn_measurement_device_type 'Bruker KAPPA APEX II DUO CCD'
_diffrn_measurement_method '\f scans and \w scans with \k offset'
_diffrn_radiation_monochromator 'curved graphite crystal'
_diffrn_radiation_type MoK\a
_diffrn_radiation_wavelength 0.71073
_diffrn_reflns_av_R_equivalents 0.0258
_diffrn_reflns_av_unetI/netI 0.0126
_diffrn_reflns_Laue_measured_fraction_full 0.998
_diffrn_reflns_Laue_measured_fraction_max 0.998
_diffrn_reflns_limit_h_max 21
_diffrn_reflns_limit_h_min -21
_diffrn_reflns_limit_k_max 19
_diffrn_reflns_limit_k_min -19
_diffrn_reflns_limit_l_max 15
_diffrn_reflns_limit_l_min -15
_diffrn_reflns_number 64015
_diffrn_reflns_point_group_measured_fraction_full 0.998
_diffrn_reflns_point_group_measured_fraction_max 0.998
_diffrn_reflns_theta_full 25.242
_diffrn_reflns_theta_max 31.998
_diffrn_reflns_theta_min 2.207
_exptl_absorpt_coefficient_mu 8.365
_exptl_absorpt_correction_T_max 0.552
_exptl_absorpt_correction_T_min 0.448
_exptl_absorpt_correction_type numerical
_exptl_absorpt_process_details 'SADABS (Sheldrick, 2008)'
_exptl_crystal_colour yellow
_exptl_crystal_density_diffrn 2.146
_exptl_crystal_description block
_exptl_crystal_F_000 1088
_exptl_crystal_preparation ', Luminescent'
_exptl_crystal_size_max 0.110
_exptl_crystal_size_mid 0.081
_exptl_crystal_size_min 0.071
_refine_diff_density_max 0.799
_refine_diff_density_min -0.956
_refine_diff_density_rms 0.094
_refine_ls_extinction_method none
_refine_ls_goodness_of_fit_ref 1.099
_refine_ls_hydrogen_treatment constr
_refine_ls_matrix_type full
_refine_ls_number_parameters 226
_refine_ls_number_reflns 6099
_refine_ls_number_restraints 0
_refine_ls_restrained_S_all 1.099
_refine_ls_R_factor_all 0.0182
_refine_ls_R_factor_gt 0.0157
_refine_ls_shift/su_max 0.002
_refine_ls_shift/su_mean 0.000
_refine_ls_structure_factor_coef Fsqd
_refine_ls_weighting_details 'w=1/[\s^2^(Fo^2^)+(0.0106P)^2^+1.6440P] where P=(Fo^2^+2Fc^2^)/3'
_refine_ls_weighting_scheme calc
_refine_ls_wR_factor_gt 0.0296
_refine_ls_wR_factor_ref 0.0301
_reflns_Friedel_coverage 0.000
_reflns_number_gt 5712
_reflns_number_total 6099
_reflns_threshold_expression 'I > 2\s(I)'
_cod_data_source_file c7dt00349h3.cif
_cod_data_source_block 1
_cod_depositor_comments 'Adding full bibliography for 7042345--7042354.cif.'
_cod_database_code 7042348
_shelx_shelxl_version_number 2014/7
_shelx_space_group_comment
;
The symmetry employed for this shelxl refinement is uniquely defined
by the following loop, which should always be used as a source of
symmetry information in preference to the above space-group names.
They are only intended as comments.
;
_shelx_estimated_absorpt_t_min 0.460
_shelx_estimated_absorpt_t_max 0.588

loop_
_space_group_symop_operation_xyz
'x, y, z'
'-x, y+1/2, -z+1/2'
'-x, -y, -z'
'x, -y-1/2, z-1/2'

loop_
_atom_site_label
_atom_site_type_symbol
_atom_site_fract_x
_atom_site_fract_y
_atom_site_fract_z
_atom_site_U_iso_or_equiv
_atom_site_adp_type
_atom_site_occupancy
_atom_site_site_symmetry_order
_atom_site_calc_flag
_atom_site_refinement_flags_posn
_atom_site_refinement_flags_adp
C1 C 0.07910(12) 0.39955(12) 0.71564(17) 0.0116(3) Uani 1 1 d . .
C2 C 0.03331(12) 0.40955(13) 0.81589(17) 0.0128(3) Uani 1 1 d . .
H110 H 0.0741 0.4239 0.9087 0.015 Uiso 1 1 calc R U
C3 C -0.06990(12) 0.39896(12) 0.78293(17) 0.0130(3) Uani 1 1 d . .
H111 H -0.0991 0.4070 0.8525 0.016 Uiso 1 1 calc R U
C4 C -0.13095(12) 0.37646(12) 0.64737(17) 0.0117(3) Uani 1 1 d . .
C5 C -0.08659(12) 0.36349(12) 0.54539(16) 0.0111(3) Uani 1 1 d . .
C6 C 0.01812(12) 0.37618(12) 0.57762(16) 0.0108(3) Uani 1 1 d . .
C7 C -0.23949(12) 0.36499(12) 0.59339(17) 0.0126(3) Uani 1 1 d . .
C8 C -0.27556(12) 0.33983(12) 0.45253(17) 0.0131(3) Uani 1 1 d . .
C9 C -0.37821(13) 0.32574(14) 0.37878(18) 0.0165(3) Uani 1 1 d . .
H100 H -0.4014 0.3081 0.2836 0.020 Uiso 1 1 calc R U
C10 C -0.44511(13) 0.33838(14) 0.44903(19) 0.0188(3) Uani 1 1 d . .
H105 H -0.5152 0.3288 0.4014 0.023 Uiso 1 1 calc R U
C11 C -0.41088(13) 0.36505(15) 0.58896(19) 0.0193(3) Uani 1 1 d . .
H104 H -0.4580 0.3745 0.6347 0.023 Uiso 1 1 calc R U
C12 C -0.30871(13) 0.37783(14) 0.66183(19) 0.0167(3) Uani 1 1 d . .
H103 H -0.2860 0.3951 0.7571 0.020 Uiso 1 1 calc R U
C13 C 0.07145(12) 0.36783(12) 0.47900(17) 0.0117(3) Uani 1 1 d . .
C14 C 0.02907(13) 0.35601(13) 0.33635(17) 0.0146(3) Uani 1 1 d . .
H114 H -0.0419 0.3497 0.2938 0.018 Uiso 1 1 calc R U
C15 C 0.08987(14) 0.35348(13) 0.25630(18) 0.0165(3) Uani 1 1 d . .
H115 H 0.0609 0.3460 0.1590 0.020 Uiso 1 1 calc R U
C16 C 0.19325(14) 0.36192(13) 0.31927(19) 0.0174(3) Uani 1 1 d . .
H116 H 0.2363 0.3593 0.2663 0.021 Uiso 1 1 calc R U
C17 C 0.23244(13) 0.37426(13) 0.46109(19) 0.0162(3) Uani 1 1 d . .
H117 H 0.3032 0.3816 0.5047 0.019 Uiso 1 1 calc R U
C18 C 0.35172(14) 0.57484(14) 0.9706(2) 0.0204(3) Uani 1 1 d . .
H13A H 0.3974 0.5653 0.9187 0.031 Uiso 1 1 calc R U
H13B H 0.3044 0.6313 0.9290 0.031 Uiso 1 1 calc R U
H13C H 0.3909 0.5925 1.0666 0.031 Uiso 1 1 calc R U
C19 C 0.38070(15) 0.37365(16) 1.0711(2) 0.0231(4) Uani 1 1 d . .
H13D H 0.4277 0.3576 1.0231 0.035 Uiso 1 1 calc R U
H13E H 0.4169 0.4084 1.1588 0.035 Uiso 1 1 calc R U
H13F H 0.3507 0.3089 1.0891 0.035 Uiso 1 1 calc R U
O1 O 0.21697(10) 0.47731(12) 1.04576(14) 0.0234(3) Uani 1 1 d . .
S1 S -0.17802(3) 0.33098(3) 0.38545(4) 0.01420(7) Uani 1 1 d . .
S2 S 0.28372(3) 0.45742(3) 0.96615(4) 0.01403(7) Uani 1 1 d . .
Cl1 Cl 0.40025(3) 0.39509(4) 0.76175(5) 0.02274(9) Uani 1 1 d . .
Pt1 Pt 0.22698(2) 0.40682(2) 0.74704(2) 0.01075(2) Uani 1 1 d . .
N1 N 0.17366(11) 0.37624(11) 0.53929(15) 0.0123(2) Uani 1 1 d . .

loop_
_atom_site_aniso_label
_atom_site_aniso_U_11
_atom_site_aniso_U_22
_atom_site_aniso_U_33
_atom_site_aniso_U_23
_atom_site_aniso_U_13
_atom_site_aniso_U_12
C1 0.0118(7) 0.0115(6) 0.0118(7) 0.0007(5) 0.0046(6) -0.0002(5)
C2 0.0116(7) 0.0162(7) 0.0109(7) -0.0008(6) 0.0042(6) -0.0010(6)
C3 0.0120(7) 0.0162(7) 0.0121(7) -0.0008(6) 0.0058(6) -0.0009(6)
C4 0.0105(7) 0.0119(6) 0.0133(7) -0.0001(5) 0.0049(6) -0.0010(5)
C5 0.0106(7) 0.0118(6) 0.0102(7) -0.0001(5) 0.0029(6) -0.0008(5)
C6 0.0110(7) 0.0109(6) 0.0114(7) 0.0004(5) 0.0048(6) 0.0006(5)
C7 0.0108(7) 0.0133(6) 0.0139(7) 0.0007(6) 0.0042(6) -0.0003(5)
C8 0.0119(7) 0.0144(7) 0.0135(7) 0.0006(5) 0.0049(6) -0.0006(5)
C9 0.0127(7) 0.0203(7) 0.0142(8) 0.0008(6) 0.0016(6) -0.0016(6)
C10 0.0110(7) 0.0248(8) 0.0188(8) 0.0020(7) 0.0029(6) -0.0008(6)
C11 0.0128(7) 0.0269(8) 0.0201(9) 0.0008(7) 0.0080(7) 0.0001(6)
C12 0.0144(7) 0.0217(7) 0.0148(8) -0.0010(6) 0.0060(6) -0.0011(6)
C13 0.0127(7) 0.0103(6) 0.0131(7) 0.0003(5) 0.0055(6) 0.0005(5)
C14 0.0170(8) 0.0148(7) 0.0123(7) -0.0013(6) 0.0054(6) -0.0021(6)
C15 0.0232(9) 0.0152(7) 0.0127(7) -0.0016(6) 0.0085(7) -0.0012(6)
C16 0.0216(8) 0.0177(7) 0.0181(8) 0.0001(6) 0.0135(7) 0.0015(6)
C17 0.0159(8) 0.0190(7) 0.0175(8) 0.0013(6) 0.0104(7) 0.0016(6)
C18 0.0183(8) 0.0197(8) 0.0206(9) -0.0027(6) 0.0034(7) -0.0056(6)
C19 0.0204(9) 0.0271(9) 0.0174(9) 0.0056(7) 0.0012(7) 0.0016(7)
O1 0.0147(6) 0.0418(8) 0.0150(6) -0.0100(6) 0.0068(5) -0.0062(6)
S1 0.01155(17) 0.02032(18) 0.01036(17) -0.00216(14) 0.00331(14) -0.00126(14)
S2 0.01013(17) 0.01989(18) 0.01147(17) -0.00121(14) 0.00298(14) -0.00208(14)
Cl1 0.01026(17) 0.0388(2) 0.0200(2) -0.00205(18) 0.00620(15) 0.00282(16)
Pt1 0.00858(3) 0.01338(3) 0.01084(3) 0.00018(2) 0.00405(2) 0.00037(2)
N1 0.0124(6) 0.0132(5) 0.0130(6) 0.0005(5) 0.0066(5) 0.0012(5)

loop_
_atom_type_symbol
_atom_type_description
_atom_type_scat_dispersion_real
_atom_type_scat_dispersion_imag
_atom_type_scat_source
C C 0.0033 0.0016 'International Tables Vol C Tables 4.2.6.8 and 6.1.1.4'
H H 0.0000 0.0000 'International Tables Vol C Tables 4.2.6.8 and 6.1.1.4'
O O 0.0106 0.0060 'International Tables Vol C Tables 4.2.6.8 and 6.1.1.4'
S S 0.1246 0.1234 'International Tables Vol C Tables 4.2.6.8 and 6.1.1.4'
Cl Cl 0.1484 0.1585 'International Tables Vol C Tables 4.2.6.8 and 6.1.1.4'
Pt Pt -1.7033 8.3905 'International Tables Vol C Tables 4.2.6.8 and 6.1.1.4'
N N 0.0061 0.0033 'International Tables Vol C Tables 4.2.6.8 and 6.1.1.4'

loop_
_geom_angle_atom_site_label_1
_geom_angle_atom_site_label_2
_geom_angle_atom_site_label_3
_geom_angle
C2 C1 C6 118.96(15)
C2 C1 Pt1 126.77(12)
C6 C1 Pt1 114.18(11)
C3 C2 C1 121.71(15)
C3 C2 H110 119.1
C1 C2 H110 119.1
C2 C3 C4 119.97(15)
C2 C3 H111 120.0
C4 C3 H111 120.0
C3 C4 C5 119.46(14)
C3 C4 C7 127.73(15)
C5 C4 C7 112.80(14)
C4 C5 C6 120.86(14)
C4 C5 S1 110.86(12)
C6 C5 S1 128.27(12)
C5 C6 C1 118.99(14)
C5 C6 C13 125.37(14)
C1 C6 C13 115.64(14)
C12 C7 C8 118.89(15)
C12 C7 C4 128.82(16)
C8 C7 C4 112.27(14)
C9 C8 C7 122.06(15)
C9 C8 S1 126.09(13)
C7 C8 S1 111.84(12)
C10 C9 C8 117.92(16)
C10 C9 H100 121.0
C8 C9 H100 121.0
C9 C10 C11 120.94(16)
C9 C10 H105 119.5
C11 C10 H105 119.5
C12 C11 C10 120.77(17)
C12 C11 H104 119.6
C10 C11 H104 119.6
C11 C12 C7 119.40(17)
C11 C12 H103 120.3
C7 C12 H103 120.3
N1 C13 C14 119.37(15)
N1 C13 C6 113.32(14)
C14 C13 C6 127.27(15)
C15 C14 C13 120.32(16)
C15 C14 H114 119.8
C13 C14 H114 119.8
C16 C15 C14 119.47(16)
C16 C15 H115 120.3
C14 C15 H115 120.3
C17 C16 C15 118.50(16)
C17 C16 H116 120.8
C15 C16 H116 120.8
N1 C17 C16 122.21(16)
N1 C17 H117 118.9
C16 C17 H117 118.9
S2 C18 H13A 109.5
S2 C18 H13B 109.5
H13A C18 H13B 109.5
S2 C18 H13C 109.5
H13A C18 H13C 109.5
H13B C18 H13C 109.5
S2 C19 H13D 109.5
S2 C19 H13E 109.5
H13D C19 H13E 109.5
S2 C19 H13F 109.5
H13D C19 H13F 109.5
H13E C19 H13F 109.5
C8 S1 C5 92.15(8)
O1 S2 C18 106.51(9)
O1 S2 C19 105.79(9)
C18 S2 C19 101.49(9)
O1 S2 Pt1 122.95(6)
C18 S2 Pt1 106.00(7)
C19 S2 Pt1 111.94(7)
C1 Pt1 N1 80.60(6)
C1 Pt1 S2 99.62(5)
N1 Pt1 S2 174.02(4)
C1 Pt1 Cl1 171.79(5)
N1 Pt1 Cl1 92.97(4)
S2 Pt1 Cl1 87.309(15)
C17 N1 C13 120.13(15)
C17 N1 Pt1 123.48(12)
C13 N1 Pt1 116.09(11)

loop_
_geom_bond_atom_site_label_1
_geom_bond_atom_site_label_2
_geom_bond_distance
C1 C2 1.405(2)
C1 C6 1.420(2)
C1 Pt1 2.0064(16)
C2 C3 1.387(2)
C2 H110 0.9500
C3 C4 1.397(2)
C3 H111 0.9500
C4 C5 1.410(2)
C4 C7 1.449(2)
C5 C6 1.412(2)
C5 S1 1.7600(16)
C6 C13 1.467(2)
C7 C12 1.402(2)
C7 C8 1.403(2)
C8 C9 1.399(2)
C8 S1 1.7498(17)
C9 C10 1.388(2)
C9 H100 0.9500
C10 C11 1.398(3)
C10 H105 0.9500
C11 C12 1.390(2)
C11 H104 0.9500
C12 H103 0.9500
C13 N1 1.367(2)
C13 C14 1.393(2)
C14 C15 1.385(2)
C14 H114 0.9500
C15 C16 1.385(3)
C15 H115 0.9500
C16 C17 1.384(3)
C16 H116 0.9500
C17 N1 1.346(2)
C17 H117 0.9500
C18 S2 1.7805(18)
C18 H13A 0.9800
C18 H13B 0.9800
C18 H13C 0.9800
C19 S2 1.7850(19)
C19 H13D 0.9800
C19 H13E 0.9800
C19 H13F 0.9800
O1 S2 1.4739(13)
S2 Pt1 2.2203(4)
Cl1 Pt1 2.4089(4)
Pt1 N1 2.0508(14)
